data_1549476
loop_
_publ_author_name
'Hooper, Thomas N.'
'Gar\,con, Mart\'i'
'White, Andrew J. P.'
'Crimmin, Mark R.'

_publ_section_title
;
 Room temperature catalytic carbon-hydrogen bond alumination of
 unactivated arenes: mechanism and selectivity.
;
_journal_issue 24
_journal_name_full 'Chemical science'
_journal_page_first 5435
_journal_page_last 5440
_journal_paper_doi 10.1039/c8sc02072h
_journal_volume 9
_journal_year 2018
_chemical_formula_moiety 'C36 H48.90 Al Cl0.10 N2'
_chemical_formula_sum 'C36 H48.9 Al Cl0.1 N2'
_chemical_formula_weight 540.19
_chemical_name_systematic Dipp-BDIAlH(o-tol)
_chemical_properties_physical Air-sensitive,Moisture-sensitive
_space_group_crystal_system monoclinic
_space_group_IT_number 14
_space_group_name_Hall '-P 2ybc'
_space_group_name_H-M_alt 'P 1 21/c 1'
_symmetry_space_group_name_Hall '-P 2ybc'
_symmetry_space_group_name_H-M 'P 1 21/c 1'
_atom_sites_solution_hydrogens mixed
_audit_creation_method SHELXL-2017/1
_audit_update_record
;
2018-03-13 deposited with the CCDC.
2018-05-29 downloaded from the CCDC.
;
_cell_angle_alpha 90
_cell_angle_beta 106.077(4)
_cell_angle_gamma 90
_cell_formula_units_Z 4
_cell_length_a 12.0860(4)
_cell_length_b 22.1931(7)
_cell_length_c 12.9055(4)
_cell_measurement_reflns_used 2772
_cell_measurement_temperature 173(2)
_cell_measurement_theta_max 28.0220
_cell_measurement_theta_min 2.5430
_cell_volume 3326.2(2)
_computing_cell_refinement 'CrysAlisPro 1.171.38.43 (Rigaku OD, 2015)'
_computing_data_collection 'CrysAlisPro 1.171.38.43 (Rigaku OD, 2015)'
_computing_data_reduction 'CrysAlisPro 1.171.38.43 (Rigaku OD, 2015)'
_computing_structure_refinement 'SHELXL-2017/1 (Sheldrick, 2017)'
_diffrn_ambient_environment N~2~
_diffrn_ambient_temperature 173.00(14)
_diffrn_detector 'CCD plate'
_diffrn_detector_area_resol_mean 16.0382
_diffrn_detector_type Eos
_diffrn_measured_fraction_theta_full 0.987
_diffrn_measured_fraction_theta_max 0.812
_diffrn_measurement_device 'four-circle diffractometer'
_diffrn_measurement_device_type 'Xcalibur, Eos'
_diffrn_radiation_monochromator graphite
_diffrn_radiation_probe x-ray
_diffrn_radiation_type 'Mo K\a'
_diffrn_radiation_wavelength 0.71073
_diffrn_reflns_av_R_equivalents 0.0240
_diffrn_reflns_av_unetI/netI 0.0486
_diffrn_reflns_Laue_measured_fraction_full 0.987
_diffrn_reflns_Laue_measured_fraction_max 0.812
_diffrn_reflns_limit_h_max 15
_diffrn_reflns_limit_h_min -10
_diffrn_reflns_limit_k_max 28
_diffrn_reflns_limit_k_min -27
_diffrn_reflns_limit_l_max 17
_diffrn_reflns_limit_l_min -15
_diffrn_reflns_number 11620
_diffrn_reflns_point_group_measured_fraction_full 0.987
_diffrn_reflns_point_group_measured_fraction_max 0.812
_diffrn_reflns_theta_full 25.242
_diffrn_reflns_theta_max 28.215
_diffrn_reflns_theta_min 2.539
_diffrn_source 'fine-focus sealed X-ray tube'
_diffrn_source_type 'Enhance (Mo) X-ray Source'
_exptl_absorpt_coefficient_mu 0.094
_exptl_absorpt_correction_T_max 0.991
_exptl_absorpt_correction_T_min 0.979
_exptl_absorpt_correction_type analytical
_exptl_absorpt_process_details
;
CrysAlisPro 1.171.38.43 (Rigaku Oxford Diffraction, 2015)
Analytical numeric absorption correction using a multifaceted crystal
            model based on expressions derived by R.C. Clark & J.S. Reid.
(Clark, R. C. & Reid, J. S. (1995). Acta Cryst. A51, 887-897)
Empirical absorption correction using spherical harmonics,
 implemented in SCALE3 ABSPACK scaling algorithm.
;
_exptl_crystal_colour colourless
_exptl_crystal_density_diffrn 1.079
_exptl_crystal_description block
_exptl_crystal_F_000 1174
_exptl_crystal_recrystallization_method 'Re-crystallisation from solvent: hexane'
_exptl_crystal_size_max 0.400
_exptl_crystal_size_mid 0.172
_exptl_crystal_size_min 0.106
_refine_diff_density_max 0.459
_refine_diff_density_min -0.242
_refine_diff_density_rms 0.048
_refine_ls_extinction_method none
_refine_ls_goodness_of_fit_ref 1.099
_refine_ls_hydrogen_treatment mixed
_refine_ls_matrix_type full
_refine_ls_number_parameters 376
_refine_ls_number_reflns 6657
_refine_ls_number_restraints 7
_refine_ls_restrained_S_all 1.101
_refine_ls_R_factor_all 0.0870
_refine_ls_R_factor_gt 0.0589
_refine_ls_shift/su_max 0.014
_refine_ls_shift/su_mean 0.000
_refine_ls_structure_factor_coef Fsqd
_refine_ls_weighting_details 'w=1/[\s^2^(Fo^2^)+(0.0598P)^2^+1.5972P] where P=(Fo^2^+2Fc^2^)/3'
_refine_ls_weighting_scheme calc
_refine_ls_wR_factor_gt 0.1387
_refine_ls_wR_factor_ref 0.1540
_reflns_Friedel_coverage 0.000
_reflns_number_gt 4878
_reflns_number_total 6657
_reflns_threshold_expression 'I > 2\s(I)'
_cod_data_source_file c8sc02072h4.cif
_cod_data_source_block 4o
_cod_depositor_comments 'Adding full bibliography for 1549475--1549478.cif.'
_cod_original_formula_sum 'C36 H48.90 Al Cl0.10 N2'
_cod_database_code 1549476
_shelx_shelxl_version_number 2017/1
_shelx_space_group_comment
;
The symmetry employed for this shelxl refinement is uniquely defined
by the following loop, which should always be used as a source of
symmetry information in preference to the above space-group names.
They are only intended as comments.
;
_oxdiff_exptl_absorpt_empirical_full_min 0.900
_oxdiff_exptl_absorpt_empirical_full_max 1.108
_oxdiff_exptl_absorpt_empirical_details
;
Empirical correction (ABSPACK) includes:
- Absorption correction using spherical harmonics
- Frame scaling
;

loop_
_space_group_symop_operation_xyz
'x, y, z'
'-x, y+1/2, -z+1/2'
'-x, -y, -z'
'x, -y-1/2, z-1/2'

loop_
_atom_site_label
_atom_site_type_symbol
_atom_site_fract_x
_atom_site_fract_y
_atom_site_fract_z
_atom_site_U_iso_or_equiv
_atom_site_adp_type
_atom_site_occupancy
_atom_site_site_symmetry_order
_atom_site_calc_flag
_atom_site_refinement_flags_posn
_atom_site_refinement_flags_adp
_atom_site_refinement_flags_occupancy
_atom_site_disorder_assembly
_atom_site_disorder_group
Al1 Al 0.73738(5) 0.63022(3) 0.76092(5) 0.02328(16) Uani 1 1 d D U . . .
H1 H 0.821(4) 0.653(2) 0.869(2) 0.010(3) Uiso 0.9 1 d D U P A 1
Cl1 Cl 0.8317(10) 0.6570(5) 0.8816(7) 0.0296(13) Uani 0.1 1 d . . P B 2
N1 N 0.81533(15) 0.57529(8) 0.69182(14) 0.0262(4) Uani 1 1 d . . . . .
N3 N 0.70538(15) 0.68928(7) 0.64890(13) 0.0248(4) Uani 1 1 d . . . . .
C1 C 0.79961(18) 0.57461(10) 0.58520(17) 0.0300(5) Uani 1 1 d . . . . .
C2 C 0.7405(2) 0.62015(10) 0.51779(17) 0.0325(5) Uani 1 1 d . . . . .
H2 H 0.722799 0.612444 0.442568 0.039 Uiso 1 1 calc R U . . .
C3 C 0.70385(19) 0.67601(10) 0.54740(16) 0.0293(5) Uani 1 1 d . . . . .
C4 C 0.8449(2) 0.52303(12) 0.5333(2) 0.0455(6) Uani 1 1 d . . . . .
H4A H 0.920228 0.510618 0.579621 0.068 Uiso 1 1 calc R U . . .
H4B H 0.852860 0.535787 0.463011 0.068 Uiso 1 1 calc R U . . .
H4C H 0.791174 0.489063 0.523430 0.068 Uiso 1 1 calc R U . . .
C5 C 0.6625(2) 0.72148(11) 0.45904(18) 0.0431(6) Uani 1 1 d . . . . .
H5A H 0.578367 0.724404 0.440683 0.065 Uiso 1 1 calc R U . . .
H5B H 0.685558 0.708854 0.395286 0.065 Uiso 1 1 calc R U . . .
H5C H 0.696497 0.760855 0.483467 0.065 Uiso 1 1 calc R U . . .
C6 C 0.89957(18) 0.53515(9) 0.75994(18) 0.0299(5) Uani 1 1 d . . . . .
C7 C 1.0143(2) 0.55533(11) 0.7968(2) 0.0400(6) Uani 1 1 d . . . . .
C8 C 1.0938(2) 0.51782(12) 0.8649(2) 0.0521(7) Uani 1 1 d . . . . .
H8 H 1.171613 0.530613 0.890151 0.063 Uiso 1 1 calc R U . . .
C9 C 1.0633(2) 0.46266(12) 0.8969(2) 0.0525(7) Uani 1 1 d . . . . .
H9 H 1.119624 0.437760 0.943371 0.063 Uiso 1 1 calc R U . . .
C10 C 0.9509(2) 0.44375(11) 0.8613(2) 0.0438(6) Uani 1 1 d . . . . .
H10 H 0.930093 0.405777 0.884232 0.053 Uiso 1 1 calc R U . . .
C11 C 0.8666(2) 0.47922(10) 0.79206(19) 0.0343(5) Uani 1 1 d . . . . .
C12 C 1.0507(2) 0.61614(12) 0.7624(3) 0.0523(7) Uani 1 1 d . . . . .
H12 H 0.979570 0.641040 0.735177 0.063 Uiso 1 1 calc R U . . .
C13 C 1.1071(3) 0.60951(16) 0.6698(3) 0.0760(10) Uani 1 1 d . . . . .
H13A H 1.176482 0.584631 0.693755 0.114 Uiso 1 1 calc R U . . .
H13B H 1.127956 0.649420 0.648660 0.114 Uiso 1 1 calc R U . . .
H13C H 1.052756 0.590268 0.607938 0.114 Uiso 1 1 calc R U . . .
C14 C 1.1307(3) 0.64992(15) 0.8565(3) 0.0798(11) Uani 1 1 d . . . . .
H14A H 1.093014 0.654795 0.914168 0.120 Uiso 1 1 calc R U . . .
H14B H 1.148418 0.689662 0.832120 0.120 Uiso 1 1 calc R U . . .
H14C H 1.202204 0.627010 0.883838 0.120 Uiso 1 1 calc R U . . .
C15 C 0.7437(2) 0.45607(10) 0.7563(2) 0.0409(6) Uani 1 1 d . . . . .
H15 H 0.696124 0.487210 0.707902 0.049 Uiso 1 1 calc R U . . .
C16 C 0.6941(2) 0.44798(12) 0.8523(2) 0.0537(7) Uani 1 1 d . . . . .
H16A H 0.734993 0.415311 0.898339 0.081 Uiso 1 1 calc R U . . .
H16B H 0.612103 0.437960 0.826086 0.081 Uiso 1 1 calc R U . . .
H16C H 0.703420 0.485468 0.893927 0.081 Uiso 1 1 calc R U . . .
C17 C 0.7340(3) 0.39749(12) 0.6915(3) 0.0619(8) Uani 1 1 d . . . . .
H17A H 0.766405 0.403626 0.630530 0.093 Uiso 1 1 calc R U . . .
H17B H 0.652834 0.385967 0.664401 0.093 Uiso 1 1 calc R U . . .
H17C H 0.776638 0.365437 0.737966 0.093 Uiso 1 1 calc R U . . .
C18 C 0.67798(19) 0.75054(9) 0.67242(16) 0.0274(5) Uani 1 1 d . . . . .
C19 C 0.5630(2) 0.76740(10) 0.65843(17) 0.0314(5) Uani 1 1 d . . . . .
C20 C 0.5405(2) 0.82743(11) 0.67803(19) 0.0408(6) Uani 1 1 d . . . . .
H20 H 0.463299 0.839788 0.669779 0.049 Uiso 1 1 calc R U . . .
C21 C 0.6277(3) 0.86901(11) 0.70897(19) 0.0447(6) Uani 1 1 d . . . . .
H21 H 0.610106 0.909885 0.719488 0.054 Uiso 1 1 calc R U . . .
C22 C 0.7403(2) 0.85152(10) 0.72475(18) 0.0405(6) Uani 1 1 d . . . . .
H22 H 0.799914 0.880609 0.746497 0.049 Uiso 1 1 calc R U . . .
C23 C 0.7687(2) 0.79170(10) 0.70936(17) 0.0321(5) Uani 1 1 d . . . . .
C24 C 0.4623(2) 0.72409(11) 0.62417(19) 0.0364(5) Uani 1 1 d . . . . .
H24 H 0.493092 0.684022 0.609968 0.044 Uiso 1 1 calc R U . . .
C25 C 0.4032(2) 0.71590(12) 0.7138(2) 0.0487(7) Uani 1 1 d . . . . .
H25A H 0.368604 0.754173 0.726436 0.073 Uiso 1 1 calc R U . . .
H25B H 0.460042 0.703119 0.780129 0.073 Uiso 1 1 calc R U . . .
H25C H 0.342935 0.685171 0.692146 0.073 Uiso 1 1 calc R U . . .
C26 C 0.3732(3) 0.74470(15) 0.5197(2) 0.0623(8) Uani 1 1 d . . . . .
H26A H 0.340014 0.783380 0.532301 0.093 Uiso 1 1 calc R U . . .
H26B H 0.311914 0.714510 0.498343 0.093 Uiso 1 1 calc R U . . .
H26C H 0.411084 0.749291 0.462130 0.093 Uiso 1 1 calc R U . . .
C27 C 0.8941(2) 0.77296(11) 0.7325(2) 0.0413(6) Uani 1 1 d . . . . .
H27 H 0.898464 0.729438 0.753323 0.050 Uiso 1 1 calc R U . . .
C28 C 0.9392(3) 0.77811(15) 0.6336(3) 0.0624(8) Uani 1 1 d . . . . .
H28A H 0.897063 0.750089 0.577849 0.094 Uiso 1 1 calc R U . . .
H28B H 1.021381 0.768170 0.653623 0.094 Uiso 1 1 calc R U . . .
H28C H 0.928062 0.819401 0.605681 0.094 Uiso 1 1 calc R U . . .
C29 C 0.9726(3) 0.80742(15) 0.8273(3) 0.0668(9) Uani 1 1 d . . . . .
H29A H 0.976843 0.849756 0.807127 0.100 Uiso 1 1 calc R U . . .
H29B H 1.049884 0.789706 0.845901 0.100 Uiso 1 1 calc R U . . .
H29C H 0.941397 0.804894 0.889629 0.100 Uiso 1 1 calc R U . . .
C31 C 0.59937(19) 0.59575(9) 0.79170(18) 0.0303(5) Uani 1 1 d . . . . .
C32 C 0.5967(2) 0.60061(10) 0.9023(2) 0.0387(6) Uani 1 1 d . . . . .
H32 H 0.656874 0.621683 0.952164 0.046 Uiso 1 1 calc R U . . .
C33 C 0.5101(3) 0.57583(12) 0.9378(2) 0.0507(7) Uani 1 1 d . . . . .
H33 H 0.510526 0.579549 1.011245 0.061 Uiso 1 1 calc R U . . .
C34 C 0.4219(2) 0.54526(12) 0.8654(2) 0.0500(7) Uani 1 1 d . . . . .
H34 H 0.362059 0.527558 0.889861 0.060 Uiso 1 1 calc R U . . .
C35 C 0.4197(2) 0.54027(11) 0.7604(2) 0.0439(6) Uani 1 1 d . . . . .
H35 H 0.358055 0.519467 0.711840 0.053 Uiso 1 1 calc R U . . .
C36 C 0.5080(2) 0.56559(10) 0.72206(19) 0.0346(5) Uani 1 1 d . . . . .
C37 C 0.4998(2) 0.55760(12) 0.6063(2) 0.0443(6) Uani 1 1 d . . . . .
H37A H 0.435349 0.581463 0.562827 0.066 Uiso 1 1 calc R U . . .
H37B H 0.487151 0.514939 0.587075 0.066 Uiso 1 1 calc R U . . .
H37C H 0.571570 0.571109 0.592360 0.066 Uiso 1 1 calc R U . . .

loop_
_atom_site_aniso_label
_atom_site_aniso_U_11
_atom_site_aniso_U_22
_atom_site_aniso_U_33
_atom_site_aniso_U_23
_atom_site_aniso_U_13
_atom_site_aniso_U_12
Al1 0.0258(3) 0.0222(3) 0.0205(3) 0.0004(3) 0.0041(2) 0.0006(3)
Cl1 0.038(4) 0.024(3) 0.023(3) -0.003(2) 0.002(2) 0.001(2)
N1 0.0245(9) 0.0247(9) 0.0287(9) -0.0002(8) 0.0061(7) 0.0019(7)
N3 0.0315(10) 0.0209(9) 0.0224(9) -0.0005(7) 0.0081(7) 0.0012(7)
C1 0.0274(11) 0.0317(12) 0.0321(12) -0.0057(10) 0.0105(9) 0.0014(9)
C2 0.0399(13) 0.0354(12) 0.0236(10) -0.0039(10) 0.0113(10) 0.0027(10)
C3 0.0357(12) 0.0286(11) 0.0243(11) 0.0017(9) 0.0095(9) 0.0000(9)
C4 0.0541(17) 0.0427(14) 0.0423(14) -0.0048(12) 0.0176(13) 0.0139(12)
C5 0.0659(18) 0.0394(14) 0.0262(12) 0.0047(11) 0.0162(12) 0.0080(13)
C6 0.0263(11) 0.0259(11) 0.0354(12) -0.0008(10) 0.0050(9) 0.0058(9)
C7 0.0264(12) 0.0369(13) 0.0539(15) 0.0003(12) 0.0062(11) 0.0021(10)
C8 0.0243(13) 0.0482(16) 0.075(2) 0.0009(14) -0.0016(13) 0.0061(11)
C9 0.0372(15) 0.0442(15) 0.0652(18) 0.0080(14) -0.0041(13) 0.0173(12)
C10 0.0409(15) 0.0302(13) 0.0558(16) 0.0062(12) 0.0060(12) 0.0097(11)
C11 0.0310(12) 0.0271(11) 0.0422(13) -0.0013(10) 0.0060(10) 0.0045(9)
C12 0.0244(13) 0.0442(15) 0.083(2) 0.0078(15) 0.0066(13) -0.0004(11)
C13 0.055(2) 0.077(2) 0.103(3) 0.017(2) 0.033(2) -0.0069(17)
C14 0.060(2) 0.0510(19) 0.114(3) -0.0033(19) -0.001(2) -0.0178(16)
C15 0.0324(13) 0.0243(11) 0.0603(16) 0.0058(11) 0.0032(12) 0.0017(10)
C16 0.0449(16) 0.0350(14) 0.082(2) 0.0165(14) 0.0190(15) 0.0015(12)
C17 0.0593(19) 0.0356(15) 0.078(2) -0.0086(15) -0.0018(16) -0.0051(13)
C18 0.0420(13) 0.0216(10) 0.0191(10) 0.0040(9) 0.0093(9) 0.0033(9)
C19 0.0452(14) 0.0263(11) 0.0214(10) 0.0031(9) 0.0071(10) 0.0075(10)
C20 0.0559(16) 0.0301(12) 0.0336(13) 0.0024(10) 0.0078(12) 0.0147(11)
C21 0.0725(19) 0.0233(12) 0.0358(13) 0.0011(11) 0.0108(13) 0.0083(12)
C22 0.0660(18) 0.0242(11) 0.0306(12) 0.0017(10) 0.0123(12) -0.0078(11)
C23 0.0487(14) 0.0248(11) 0.0243(11) 0.0033(9) 0.0125(10) -0.0035(10)
C24 0.0344(13) 0.0329(12) 0.0388(13) -0.0027(11) 0.0047(10) 0.0091(10)
C25 0.0428(15) 0.0444(15) 0.0615(17) 0.0004(13) 0.0185(13) 0.0068(12)
C26 0.0509(18) 0.075(2) 0.0490(17) -0.0012(15) -0.0069(14) 0.0082(15)
C27 0.0421(15) 0.0317(12) 0.0494(15) 0.0025(11) 0.0116(12) -0.0090(11)
C28 0.0604(19) 0.0626(19) 0.073(2) -0.0067(16) 0.0331(17) -0.0140(16)
C29 0.057(2) 0.072(2) 0.065(2) -0.0051(17) 0.0064(16) -0.0154(16)
C31 0.0319(12) 0.0218(10) 0.0384(12) 0.0047(10) 0.0118(10) 0.0049(9)
C32 0.0460(15) 0.0301(12) 0.0417(13) 0.0023(11) 0.0150(12) 0.0014(11)
C33 0.0661(19) 0.0484(16) 0.0464(15) 0.0048(13) 0.0301(14) 0.0056(14)
C34 0.0420(15) 0.0432(15) 0.071(2) 0.0055(14) 0.0263(14) -0.0010(12)
C35 0.0341(13) 0.0332(13) 0.0654(18) 0.0070(13) 0.0153(13) 0.0028(11)
C36 0.0321(12) 0.0274(12) 0.0417(13) 0.0008(10) 0.0060(10) 0.0063(10)
C37 0.0413(15) 0.0403(14) 0.0472(15) -0.0044(12) 0.0057(12) -0.0006(11)

loop_
_atom_type_symbol
_atom_type_description
_atom_type_scat_dispersion_real
_atom_type_scat_dispersion_imag
_atom_type_scat_source
C C 0.0033 0.0016 'International Tables Vol C Tables 4.2.6.8 and 6.1.1.4'
H H 0.0000 0.0000 'International Tables Vol C Tables 4.2.6.8 and 6.1.1.4'
N N 0.0061 0.0033 'International Tables Vol C Tables 4.2.6.8 and 6.1.1.4'
Al Al 0.0645 0.0514 'International Tables Vol C Tables 4.2.6.8 and 6.1.1.4'
Cl Cl 0.1484 0.1585 'International Tables Vol C Tables 4.2.6.8 and 6.1.1.4'

loop_
_exptl_crystal_face_index_h
_exptl_crystal_face_index_k
_exptl_crystal_face_index_l
_exptl_crystal_face_perp_dist
-1 5 0 0.1046
-1 1 5 0.1240
1 -5 0 0.0492
-5 -1 0 0.0612
5 1 0 0.0476
-1 1 0 0.0721
5 -3 0 0.0347
2 5 0 0.0932
1 -5 -3 0.1444
0 5 -4 0.2411
-3 -5 -2 0.0754
-3 -5 0 0.0518

loop_
_geom_angle_atom_site_label_1
_geom_angle_atom_site_label_2
_geom_angle_atom_site_label_3
_geom_angle
Cl1 Al1 N1 110.3(4)
Cl1 Al1 N3 112.6(4)
N1 Al1 N3 96.17(8)
Cl1 Al1 C31 109.2(4)
N1 Al1 C31 113.65(9)
N3 Al1 C31 114.41(9)
N1 Al1 H1 110.1(19)
N3 Al1 H1 113.2(18)
C31 Al1 H1 108.9(19)
C1 N1 C6 119.51(17)
C1 N1 Al1 122.78(14)
C6 N1 Al1 117.63(13)
C3 N3 C18 117.97(17)
C3 N3 Al1 122.35(14)
C18 N3 Al1 119.65(12)
N1 C1 C2 122.44(19)
N1 C1 C4 120.1(2)
C2 C1 C4 117.4(2)
C1 C2 C3 128.0(2)
C1 C2 H2 116.0
C3 C2 H2 116.0
N3 C3 C2 122.74(19)
N3 C3 C5 120.49(19)
C2 C3 C5 116.77(19)
C1 C4 H4A 109.5
C1 C4 H4B 109.5
H4A C4 H4B 109.5
C1 C4 H4C 109.5
H4A C4 H4C 109.5
H4B C4 H4C 109.5
C3 C5 H5A 109.5
C3 C5 H5B 109.5
H5A C5 H5B 109.5
C3 C5 H5C 109.5
H5A C5 H5C 109.5
H5B C5 H5C 109.5
C11 C6 C7 121.1(2)
C11 C6 N1 120.91(19)
C7 C6 N1 117.97(19)
C8 C7 C6 117.9(2)
C8 C7 C12 120.8(2)
C6 C7 C12 121.4(2)
C9 C8 C7 122.0(2)
C9 C8 H8 119.0
C7 C8 H8 119.0
C10 C9 C8 119.6(2)
C10 C9 H9 120.2
C8 C9 H9 120.2
C9 C10 C11 121.4(2)
C9 C10 H10 119.3
C11 C10 H10 119.3
C10 C11 C6 118.1(2)
C10 C11 C15 118.9(2)
C6 C11 C15 123.0(2)
C7 C12 C14 112.0(3)
C7 C12 C13 111.6(2)
C14 C12 C13 110.3(3)
C7 C12 H12 107.6
C14 C12 H12 107.6
C13 C12 H12 107.6
C12 C13 H13A 109.5
C12 C13 H13B 109.5
H13A C13 H13B 109.5
C12 C13 H13C 109.5
H13A C13 H13C 109.5
H13B C13 H13C 109.5
C12 C14 H14A 109.5
C12 C14 H14B 109.5
H14A C14 H14B 109.5
C12 C14 H14C 109.5
H14A C14 H14C 109.5
H14B C14 H14C 109.5
C11 C15 C16 111.4(2)
C11 C15 C17 111.9(2)
C16 C15 C17 110.8(2)
C11 C15 H15 107.5
C16 C15 H15 107.5
C17 C15 H15 107.5
C15 C16 H16A 109.5
C15 C16 H16B 109.5
H16A C16 H16B 109.5
C15 C16 H16C 109.5
H16A C16 H16C 109.5
H16B C16 H16C 109.5
C15 C17 H17A 109.5
C15 C17 H17B 109.5
H17A C17 H17B 109.5
C15 C17 H17C 109.5
H17A C17 H17C 109.5
H17B C17 H17C 109.5
C19 C18 C23 121.5(2)
C19 C18 N3 119.91(19)
C23 C18 N3 118.56(19)
C20 C19 C18 117.8(2)
C20 C19 C24 118.5(2)
C18 C19 C24 123.68(19)
C21 C20 C19 121.4(2)
C21 C20 H20 119.3
C19 C20 H20 119.3
C20 C21 C22 120.1(2)
C20 C21 H21 120.0
C22 C21 H21 120.0
C21 C22 C23 121.2(2)
C21 C22 H22 119.4
C23 C22 H22 119.4
C22 C23 C18 117.7(2)
C22 C23 C27 120.2(2)
C18 C23 C27 122.1(2)
C19 C24 C25 111.1(2)
C19 C24 C26 112.1(2)
C25 C24 C26 109.6(2)
C19 C24 H24 108.0
C25 C24 H24 108.0
C26 C24 H24 108.0
C24 C25 H25A 109.5
C24 C25 H25B 109.5
H25A C25 H25B 109.5
C24 C25 H25C 109.5
H25A C25 H25C 109.5
H25B C25 H25C 109.5
C24 C26 H26A 109.5
C24 C26 H26B 109.5
H26A C26 H26B 109.5
C24 C26 H26C 109.5
H26A C26 H26C 109.5
H26B C26 H26C 109.5
C23 C27 C28 112.5(2)
C23 C27 C29 112.6(2)
C28 C27 C29 110.2(2)
C23 C27 H27 107.0
C28 C27 H27 107.0
C29 C27 H27 107.0
C27 C28 H28A 109.5
C27 C28 H28B 109.5
H28A C28 H28B 109.5
C27 C28 H28C 109.5
H28A C28 H28C 109.5
H28B C28 H28C 109.5
C27 C29 H29A 109.5
C27 C29 H29B 109.5
H29A C29 H29B 109.5
C27 C29 H29C 109.5
H29A C29 H29C 109.5
H29B C29 H29C 109.5
C36 C31 C32 116.5(2)
C36 C31 Al1 128.48(18)
C32 C31 Al1 115.01(17)
C33 C32 C31 122.0(2)
C33 C32 H32 119.0
C31 C32 H32 119.0
C32 C33 C34 119.2(2)
C32 C33 H33 120.4
C34 C33 H33 120.4
C35 C34 C33 120.9(2)
C35 C34 H34 119.6
C33 C34 H34 119.6
C34 C35 C36 120.8(3)
C34 C35 H35 119.6
C36 C35 H35 119.6
C31 C36 C35 120.6(2)
C31 C36 C37 122.0(2)
C35 C36 C37 117.4(2)
C36 C37 H37A 109.5
C36 C37 H37B 109.5
H37A C37 H37B 109.5
C36 C37 H37C 109.5
H37A C37 H37C 109.5
H37B C37 H37C 109.5

loop_
_geom_bond_atom_site_label_1
_geom_bond_atom_site_label_2
_geom_bond_distance
Al1 Cl1 1.759(6)
Al1 N1 1.9063(18)
Al1 N3 1.9099(17)
Al1 C31 1.973(2)
Al1 H1 1.564(18)
N1 C1 1.336(3)
N1 C6 1.452(3)
N3 C3 1.338(3)
N3 C18 1.451(3)
C1 C2 1.395(3)
C1 C4 1.504(3)
C2 C3 1.404(3)
C2 H2 0.9500
C3 C5 1.501(3)
C4 H4A 0.9800
C4 H4B 0.9800
C4 H4C 0.9800
C5 H5A 0.9800
C5 H5B 0.9800
C5 H5C 0.9800
C6 C11 1.401(3)
C6 C7 1.408(3)
C7 C8 1.386(3)
C7 C12 1.523(4)
C8 C9 1.375(4)
C8 H8 0.9500
C9 C10 1.373(4)
C9 H9 0.9500
C10 C11 1.397(3)
C10 H10 0.9500
C11 C15 1.518(3)
C12 C14 1.524(4)
C12 C13 1.538(4)
C12 H12 1.0000
C13 H13A 0.9800
C13 H13B 0.9800
C13 H13C 0.9800
C14 H14A 0.9800
C14 H14B 0.9800
C14 H14C 0.9800
C15 C16 1.528(4)
C15 C17 1.533(4)
C15 H15 1.0000
C16 H16A 0.9800
C16 H16B 0.9800
C16 H16C 0.9800
C17 H17A 0.9800
C17 H17B 0.9800
C17 H17C 0.9800
C18 C19 1.402(3)
C18 C23 1.405(3)
C19 C20 1.397(3)
C19 C24 1.517(3)
C20 C21 1.374(4)
C20 H20 0.9500
C21 C22 1.375(4)
C21 H21 0.9500
C22 C23 1.399(3)
C22 H22 0.9500
C23 C27 1.519(3)
C24 C25 1.530(3)
C24 C26 1.544(3)
C24 H24 1.0000
C25 H25A 0.9800
C25 H25B 0.9800
C25 H25C 0.9800
C26 H26A 0.9800
C26 H26B 0.9800
C26 H26C 0.9800
C27 C28 1.525(4)
C27 C29 1.530(4)
C27 H27 1.0000
C28 H28A 0.9800
C28 H28B 0.9800
C28 H28C 0.9800
C29 H29A 0.9800
C29 H29B 0.9800
C29 H29C 0.9800
C31 C36 1.387(3)
C31 C32 1.441(3)
C32 C33 1.368(4)
C32 H32 0.9500
C33 C34 1.385(4)
C33 H33 0.9500
C34 C35 1.354(4)
C34 H34 0.9500
C35 C36 1.411(3)
C35 H35 0.9500
C36 C37 1.480(3)
C37 H37A 0.9800
C37 H37B 0.9800
C37 H37C 0.9800

loop_
_geom_torsion_atom_site_label_1
_geom_torsion_atom_site_label_2
_geom_torsion_atom_site_label_3
_geom_torsion_atom_site_label_4
_geom_torsion
C6 N1 C1 C2 -165.4(2)
Al1 N1 C1 C2 11.1(3)
C6 N1 C1 C4 15.5(3)
Al1 N1 C1 C4 -168.01(17)
N1 C1 C2 C3 10.0(4)
C4 C1 C2 C3 -170.8(2)
C18 N3 C3 C2 173.2(2)
Al1 N3 C3 C2 -8.8(3)
C18 N3 C3 C5 -6.5(3)
Al1 N3 C3 C5 171.50(17)
C1 C2 C3 N3 -11.3(4)
C1 C2 C3 C5 168.4(2)
C1 N1 C6 C11 -95.4(3)
Al1 N1 C6 C11 87.9(2)
C1 N1 C6 C7 87.5(3)
Al1 N1 C6 C7 -89.2(2)
C11 C6 C7 C8 0.7(4)
N1 C6 C7 C8 177.8(2)
C11 C6 C7 C12 -179.9(2)
N1 C6 C7 C12 -2.8(3)
C6 C7 C8 C9 -0.4(4)
C12 C7 C8 C9 -179.8(3)
C7 C8 C9 C10 -0.3(5)
C8 C9 C10 C11 0.6(4)
C9 C10 C11 C6 -0.3(4)
C9 C10 C11 C15 -179.5(2)
C7 C6 C11 C10 -0.4(3)
N1 C6 C11 C10 -177.4(2)
C7 C6 C11 C15 178.8(2)
N1 C6 C11 C15 1.8(3)
C8 C7 C12 C14 -43.6(4)
C6 C7 C12 C14 137.0(3)
C8 C7 C12 C13 80.5(3)
C6 C7 C12 C13 -98.9(3)
C10 C11 C15 C16 62.2(3)
C6 C11 C15 C16 -116.9(2)
C10 C11 C15 C17 -62.4(3)
C6 C11 C15 C17 118.5(3)
C3 N3 C18 C19 86.6(2)
Al1 N3 C18 C19 -91.5(2)
C3 N3 C18 C23 -93.6(2)
Al1 N3 C18 C23 88.3(2)
C23 C18 C19 C20 2.7(3)
N3 C18 C19 C20 -177.53(18)
C23 C18 C19 C24 -176.8(2)
N3 C18 C19 C24 2.9(3)
C18 C19 C20 C21 0.6(3)
C24 C19 C20 C21 -179.8(2)
C19 C20 C21 C22 -2.1(4)
C20 C21 C22 C23 0.3(4)
C21 C22 C23 C18 2.9(3)
C21 C22 C23 C27 -177.1(2)
C19 C18 C23 C22 -4.4(3)
N3 C18 C23 C22 175.83(18)
C19 C18 C23 C27 175.5(2)
N3 C18 C23 C27 -4.2(3)
C20 C19 C24 C25 -64.7(3)
C18 C19 C24 C25 114.8(2)
C20 C19 C24 C26 58.3(3)
C18 C19 C24 C26 -122.1(2)
C22 C23 C27 C28 -91.0(3)
C18 C23 C27 C28 89.1(3)
C22 C23 C27 C29 34.3(3)
C18 C23 C27 C29 -145.6(2)
C36 C31 C32 C33 1.3(3)
Al1 C31 C32 C33 -176.1(2)
C31 C32 C33 C34 -0.2(4)
C32 C33 C34 C35 -0.7(4)
C33 C34 C35 C36 0.6(4)
C32 C31 C36 C35 -1.4(3)
Al1 C31 C36 C35 175.64(17)
C32 C31 C36 C37 179.7(2)
Al1 C31 C36 C37 -3.2(3)
C34 C35 C36 C31 0.5(4)
C34 C35 C36 C37 179.4(2)

loop_
_exptl_oxdiff_crystal_face_indexfrac_h
_exptl_oxdiff_crystal_face_indexfrac_k
_exptl_oxdiff_crystal_face_indexfrac_l
_exptl_oxdiff_crystal_face_x
_exptl_oxdiff_crystal_face_y
_exptl_oxdiff_crystal_face_z
-0.9994 4.9955 -0.0001 0.0948 0.0920 -0.1084
-1.0000 0.9986 4.9972 0.1755 0.0914 0.1941
0.9994 -4.9955 0.0001 -0.0948 -0.0920 0.1084
-4.9975 -1.0022 -0.0009 -0.1475 0.2679 -0.0265
4.9975 1.0022 0.0009 0.1475 -0.2679 0.0265
-0.9995 0.9986 -0.0002 -0.0008 0.0624 -0.0291
4.9974 -2.9947 0.0008 0.0518 -0.2974 0.1059
1.9991 4.9973 0.0005 0.1689 -0.0732 -0.0806
0.9997 -4.9955 -2.9984 -0.2006 -0.1094 -0.0255
0.0005 4.9961 -3.9978 -0.0215 0.0138 -0.2777
-2.9984 -4.9979 -1.9996 -0.2642 0.1166 -0.0179
-2.9986 -4.9979 -0.0006 -0.1936 0.1282 0.0714
